data_2201893
loop_
_publ_author_name
'Wei, Qiaohua'
'Yin, Gangqiang'
'Chen, Zhongning'

_publ_section_title
;
 Bis[\m-methylenebis(diphenylphosphine)-\k^2^<i>P</i>:<i>P</i>']disilver(I)
 diperchlorate acetonitrile disolvate
;
_journal_issue 5
_journal_name_full 'Acta Crystallographica Section E'
_journal_page_first m232
_journal_page_last m233
_journal_paper_doi 10.1107/S1600536803007244
_journal_volume 59
_journal_year 2003
_chemical_formula_iupac '[Ag2 (C50 H44 P4)2] (Cl O4)2, 2C2 H3 N'
_chemical_formula_moiety 'C50 H44 Ag2 P4 2+, 2Cl O4 1-, 2C2 H3 N'
_chemical_formula_sum 'C54 H50 Ag2 Cl2 N2 O8 P4'
_chemical_formula_weight 1265.48
_chemical_name_systematic
;
Bis[\m-methylenebis(diphenylphosphine)-P:P']disilver(I)
diperchlorate diacetonitrile solvate
;
_space_group_IT_number 14
_symmetry_cell_setting monoclinic
_symmetry_space_group_name_Hall '-P 2yn'
_symmetry_space_group_name_H-M 'P 1 21/n 1'
_atom_sites_solution_hydrogens geom
_atom_sites_solution_primary direct
_atom_sites_solution_secondary difmap
_audit_creation_method SHELXL-97
_cell_angle_alpha 90.00
_cell_angle_beta 101.826(2)
_cell_angle_gamma 90.00
_cell_formula_units_Z 2
_cell_length_a 11.4553(3)
_cell_length_b 15.17660(10)
_cell_length_c 16.0597(5)
_cell_measurement_reflns_used 2900
_cell_measurement_temperature 293(2)
_cell_measurement_theta_max 25.04
_cell_measurement_theta_min 2.26
_cell_volume 2732.76(11)
_computing_cell_refinement 'SAINT (Siemens, 1994)'
_computing_data_collection 'SMART (Siemens, 1996)'
_computing_data_reduction SAINT
_computing_molecular_graphics SHELXTL
_computing_publication_material SHELXTL
_computing_structure_refinement SHELXTL
_computing_structure_solution 'SHELXTL (Siemens, 1994)'
_diffrn_ambient_temperature 293(2)
_diffrn_measured_fraction_theta_full 0.994
_diffrn_measured_fraction_theta_max 0.994
_diffrn_measurement_device_type 'Siemens SMART CCD'
_diffrn_measurement_method \w
_diffrn_radiation_monochromator graphite
_diffrn_radiation_source 'fine-focus sealed tube'
_diffrn_radiation_type MoK\a
_diffrn_radiation_wavelength 0.71073
_diffrn_reflns_av_R_equivalents 0.0597
_diffrn_reflns_av_sigmaI/netI 0.0874
_diffrn_reflns_limit_h_max 9
_diffrn_reflns_limit_h_min -13
_diffrn_reflns_limit_k_max 15
_diffrn_reflns_limit_k_min -18
_diffrn_reflns_limit_l_max 19
_diffrn_reflns_limit_l_min -14
_diffrn_reflns_number 9485
_diffrn_reflns_theta_full 25.04
_diffrn_reflns_theta_max 25.04
_diffrn_reflns_theta_min 2.26
_diffrn_standards_decay_% 0
_diffrn_standards_number 0
_exptl_absorpt_coefficient_mu 0.986
_exptl_absorpt_correction_T_max 0.759
_exptl_absorpt_correction_T_min 0.723
_exptl_absorpt_correction_type multi-scan
_exptl_absorpt_process_details '(SADABS; Sheldrick, 1996)'
_exptl_crystal_colour colorless
_exptl_crystal_density_diffrn 1.538
_exptl_crystal_density_method 'not measured'
_exptl_crystal_description prism
_exptl_crystal_F_000 1280
_exptl_crystal_size_max 0.32
_exptl_crystal_size_mid 0.30
_exptl_crystal_size_min 0.28
_refine_diff_density_max 0.625
_refine_diff_density_min -0.527
_refine_ls_extinction_method none
_refine_ls_goodness_of_fit_ref 1.143
_refine_ls_hydrogen_treatment constr
_refine_ls_matrix_type full
_refine_ls_number_parameters 326
_refine_ls_number_reflns 4806
_refine_ls_number_restraints 0
_refine_ls_restrained_S_all 1.143
_refine_ls_R_factor_all 0.1351
_refine_ls_R_factor_gt 0.0664
_refine_ls_shift/su_max 0.001
_refine_ls_shift/su_mean 0.000
_refine_ls_structure_factor_coef Fsqd
_refine_ls_weighting_details 'calc w = 1/[\s^2^(Fo^2^)+(0.0246P)^2^+7.4956P] where P = (Fo^2^+2Fc^2^)/3'
_refine_ls_weighting_scheme calc
_refine_ls_wR_factor_gt 0.1044
_refine_ls_wR_factor_ref 0.1314
_reflns_number_gt 2920
_reflns_number_total 4806
_reflns_threshold_expression I>2\s(I)
_cod_data_source_file ci6210.cif
_cod_data_source_block I
_cod_original_sg_symbol_H-M 'P 21/n'
_cod_database_code 2201893
_cod_database_fobs_code 2201893

loop_
_symmetry_equiv_pos_as_xyz
'x, y, z'
'-x+1/2, y+1/2, -z+1/2'
'-x, -y, -z'
'x-1/2, -y-1/2, z-1/2'

loop_
_atom_site_label
_atom_site_fract_x
_atom_site_fract_y
_atom_site_fract_z
_atom_site_U_iso_or_equiv
_atom_site_adp_type
_atom_site_calc_flag
_atom_site_refinement_flags
_atom_site_occupancy
_atom_site_disorder_assembly
_atom_site_disorder_group
_atom_site_type_symbol
Ag1 -0.09335(5) 0.51188(4) 0.05485(4) 0.0507(2) Uani d . 1 . . Ag
P1 -0.01338(14) 0.38672(12) 0.13986(11) 0.0382(4) Uani d . 1 . . P
C11 -0.0293(6) 0.3960(4) 0.2500(4) 0.0414(17) Uani d . 1 . . C
C12 0.0567(7) 0.4305(6) 0.3128(6) 0.074(3) Uani d . 1 . . C
H12 0.1290 0.4483 0.3004 0.089 Uiso calc R 1 . . H
C13 0.0378(9) 0.4395(7) 0.3946(6) 0.094(3) Uani d . 1 . . C
H13 0.0965 0.4646 0.4365 0.113 Uiso calc R 1 . . H
C14 -0.0674(11) 0.4114(7) 0.4143(7) 0.092(3) Uani d . 1 . . C
H14 -0.0784 0.4146 0.4700 0.110 Uiso calc R 1 . . H
C15 -0.1539(10) 0.3794(7) 0.3529(7) 0.094(3) Uani d . 1 . . C
H15 -0.2265 0.3625 0.3653 0.112 Uiso calc R 1 . . H
C16 -0.1347(7) 0.3715(6) 0.2707(6) 0.073(3) Uani d . 1 . . C
H16 -0.1953 0.3490 0.2285 0.088 Uiso calc R 1 . . H
C21 -0.0812(6) 0.2810(4) 0.1095(4) 0.0393(16) Uani d . 1 . . C
C22 -0.0554(6) 0.2084(5) 0.1630(5) 0.056(2) Uani d . 1 . . C
H22 0.0000 0.2139 0.2139 0.067 Uiso calc R 1 . . H
C23 -0.1106(8) 0.1286(5) 0.1416(6) 0.068(2) Uani d . 1 . . C
H23 -0.0926 0.0801 0.1773 0.082 Uiso calc R 1 . . H
C24 -0.1933(8) 0.1219(6) 0.0662(7) 0.075(3) Uani d . 1 . . C
H24 -0.2323 0.0686 0.0519 0.090 Uiso calc R 1 . . H
C25 -0.2191(7) 0.1915(6) 0.0124(6) 0.069(2) Uani d . 1 . . C
H25 -0.2743 0.1856 -0.0386 0.082 Uiso calc R 1 . . H
C26 -0.1628(6) 0.2712(5) 0.0340(5) 0.0516(19) Uani d . 1 . . C
H26 -0.1802 0.3189 -0.0028 0.062 Uiso calc R 1 . . H
P2 0.18296(15) 0.37193(12) 0.03915(12) 0.0398(5) Uani d . 1 . . P
C20 0.1470(5) 0.3723(4) 0.1448(4) 0.0363(16) Uani d . 1 . . C
H20A 0.1903 0.4197 0.1782 0.044 Uiso calc R 1 . . H
H20B 0.1728 0.3171 0.1732 0.044 Uiso calc R 1 . . H
C31 0.1413(6) 0.2630(4) -0.0019(4) 0.0426(17) Uani d . 1 . . C
C32 0.0596(6) 0.2537(5) -0.0773(5) 0.055(2) Uani d . 1 . . C
H32 0.0309 0.3034 -0.1087 0.066 Uiso calc R 1 . . H
C33 0.0193(7) 0.1704(6) -0.1069(6) 0.067(2) Uani d . 1 . . C
H33 -0.0346 0.1645 -0.1584 0.080 Uiso calc R 1 . . H
C34 0.0596(8) 0.0977(6) -0.0595(7) 0.079(3) Uani d . 1 . . C
H34 0.0313 0.0421 -0.0781 0.094 Uiso calc R 1 . . H
C35 0.1414(8) 0.1061(5) 0.0150(6) 0.067(2) Uani d . 1 . . C
H35 0.1693 0.0561 0.0463 0.081 Uiso calc R 1 . . H
C36 0.1826(7) 0.1876(5) 0.0440(5) 0.057(2) Uani d . 1 . . C
H36 0.2386 0.1925 0.0947 0.068 Uiso calc R 1 . . H
C41 0.3452(6) 0.3769(5) 0.0576(5) 0.0462(18) Uani d . 1 . . C
C42 0.4018(7) 0.3437(6) -0.0027(5) 0.069(2) Uani d . 1 . . C
H42 0.3591 0.3116 -0.0482 0.082 Uiso calc R 1 . . H
C43 0.5233(7) 0.3579(7) 0.0043(7) 0.087(3) Uani d . 1 . . C
H43 0.5609 0.3348 -0.0370 0.104 Uiso calc R 1 . . H
C44 0.5869(8) 0.4034(7) 0.0683(8) 0.090(3) Uani d . 1 . . C
H44 0.6678 0.4131 0.0712 0.108 Uiso calc R 1 . . H
C45 0.5324(7) 0.4361(7) 0.1300(8) 0.098(4) Uani d . 1 . . C
H45 0.5768 0.4669 0.1758 0.117 Uiso calc R 1 . . H
C46 0.4111(7) 0.4233(6) 0.1246(6) 0.077(3) Uani d . 1 . . C
H46 0.3742 0.4461 0.1663 0.092 Uiso calc R 1 . . H
N1 -0.1897(9) 0.5868(6) 0.1907(6) 0.104(3) Uani d . 1 . . N
C1 -0.0815(10) 0.6813(8) 0.3134(8) 0.127(4) Uani d . 1 . . C
H1A -0.0443 0.7302 0.2911 0.153 Uiso calc R 1 . . H
H1B -0.0216 0.6462 0.3490 0.153 Uiso calc R 1 . . H
H1C -0.1367 0.7028 0.3462 0.153 Uiso calc R 1 . . H
C2 -0.1434(10) 0.6290(7) 0.2450(7) 0.084(3) Uani d . 1 . . C
Cl1 0.23319(18) 0.62567(14) 0.20439(13) 0.0609(6) Uani d . 1 . . Cl
O11 0.2947(6) 0.5654(4) 0.2641(4) 0.098(2) Uani d . 1 . . O
O12 0.1535(6) 0.5837(4) 0.1384(4) 0.111(3) Uani d . 1 . . O
O13 0.1764(8) 0.6882(6) 0.2446(5) 0.159(4) Uani d . 1 . . O
O14 0.3154(7) 0.6731(7) 0.1683(5) 0.174(4) Uani d . 1 . . O

loop_
_atom_site_aniso_label
_atom_site_aniso_U_11
_atom_site_aniso_U_22
_atom_site_aniso_U_33
_atom_site_aniso_U_12
_atom_site_aniso_U_13
_atom_site_aniso_U_23
Ag1 0.0438(3) 0.0460(4) 0.0622(4) 0.0067(3) 0.0109(2) 0.0124(3)
P1 0.0333(9) 0.0398(11) 0.0420(11) 0.0036(8) 0.0090(8) 0.0018(9)
C11 0.048(4) 0.036(4) 0.041(4) 0.006(3) 0.012(3) -0.004(3)
C12 0.059(5) 0.099(7) 0.064(6) 0.012(5) 0.012(5) -0.019(5)
C13 0.089(7) 0.141(10) 0.045(6) 0.030(7) -0.003(5) -0.034(6)
C14 0.136(10) 0.082(8) 0.065(7) 0.021(7) 0.040(7) -0.001(6)
C15 0.104(8) 0.103(8) 0.093(8) -0.021(7) 0.064(7) -0.026(7)
C16 0.063(5) 0.093(7) 0.072(6) -0.011(5) 0.035(5) -0.014(5)
C21 0.041(4) 0.039(4) 0.039(4) 0.002(3) 0.011(3) -0.003(3)
C22 0.054(5) 0.051(5) 0.060(5) 0.008(4) 0.008(4) 0.002(4)
C23 0.081(6) 0.038(5) 0.087(7) 0.006(5) 0.021(5) 0.005(5)
C24 0.070(6) 0.051(6) 0.108(8) -0.010(5) 0.024(6) -0.018(6)
C25 0.062(5) 0.064(6) 0.076(6) -0.014(5) 0.005(5) -0.015(5)
C26 0.048(4) 0.053(5) 0.055(5) 0.000(4) 0.013(4) -0.001(4)
P2 0.0347(9) 0.0381(11) 0.0482(12) 0.0058(8) 0.0121(8) 0.0023(9)
C20 0.031(3) 0.029(4) 0.048(4) 0.002(3) 0.008(3) -0.002(3)
C31 0.041(4) 0.041(4) 0.050(5) 0.004(3) 0.019(3) -0.001(4)
C32 0.049(4) 0.051(5) 0.066(6) 0.002(4) 0.014(4) -0.002(4)
C33 0.064(5) 0.067(6) 0.071(6) -0.012(5) 0.018(5) -0.020(5)
C34 0.089(7) 0.050(6) 0.110(9) -0.012(5) 0.053(7) -0.021(6)
C35 0.090(7) 0.036(5) 0.083(7) 0.008(5) 0.036(6) 0.003(5)
C36 0.072(5) 0.050(5) 0.053(5) 0.008(4) 0.022(4) -0.004(4)
C41 0.040(4) 0.040(4) 0.060(5) 0.008(3) 0.014(4) 0.006(4)
C42 0.056(5) 0.088(7) 0.066(6) 0.016(5) 0.024(4) -0.001(5)
C43 0.050(6) 0.125(9) 0.093(8) 0.022(6) 0.031(5) 0.019(7)
C44 0.040(5) 0.092(8) 0.139(11) 0.004(5) 0.020(6) 0.021(7)
C45 0.042(5) 0.099(8) 0.146(10) -0.006(5) 0.006(6) -0.032(7)
C46 0.050(5) 0.081(7) 0.100(8) 0.002(5) 0.019(5) -0.026(6)
N1 0.117(8) 0.100(8) 0.100(8) 0.009(6) 0.030(6) -0.002(6)
C1 0.124(10) 0.134(11) 0.137(12) -0.020(8) 0.058(9) -0.025(9)
C2 0.101(8) 0.075(8) 0.082(8) 0.013(6) 0.034(7) -0.002(6)
Cl1 0.0605(12) 0.0630(14) 0.0560(13) -0.0011(11) 0.0042(10) -0.0068(11)
O11 0.117(5) 0.078(5) 0.078(5) 0.005(4) -0.025(4) 0.003(4)
O12 0.128(6) 0.070(4) 0.101(5) -0.009(4) -0.055(4) -0.021(4)
O13 0.185(8) 0.166(8) 0.104(6) 0.096(7) -0.026(6) -0.057(6)
O14 0.117(6) 0.265(12) 0.129(7) -0.083(7) -0.002(5) 0.066(8)

loop_
_atom_type_symbol
_atom_type_description
_atom_type_scat_dispersion_real
_atom_type_scat_dispersion_imag
_atom_type_scat_source
C C 0.0033 0.0016 'International Tables Vol C Tables 4.2.6.8 and 6.1.1.4'
H H 0.0000 0.0000 'International Tables Vol C Tables 4.2.6.8 and 6.1.1.4'
Ag Ag -0.8971 1.1015 'International Tables Vol C Tables 4.2.6.8 and 6.1.1.4'
Cl Cl 0.1484 0.1585 'International Tables Vol C Tables 4.2.6.8 and 6.1.1.4'
N N 0.0061 0.0033 'International Tables Vol C Tables 4.2.6.8 and 6.1.1.4'
O O 0.0106 0.0060 'International Tables Vol C Tables 4.2.6.8 and 6.1.1.4'
P P 0.1023 0.0942 'International Tables Vol C Tables 4.2.6.8 and 6.1.1.4'

loop_
_geom_angle_atom_site_label_1
_geom_angle_atom_site_label_2
_geom_angle_atom_site_label_3
_geom_angle_site_symmetry_1
_geom_angle_site_symmetry_3
_geom_angle
_geom_angle_publ_flag
P1 Ag1 P2 . 3_565 174.95(7) y
P1 Ag1 Ag1 . 3_565 90.22(5) y
P2 Ag1 Ag1 3_565 3_565 89.07(5) y
C21 P1 C11 . . 102.0(3) y
C21 P1 C20 . . 106.1(3) y
C11 P1 C20 . . 105.4(3) y
C21 P1 Ag1 . . 117.1(2) y
C11 P1 Ag1 . . 112.8(2) y
C20 P1 Ag1 . . 112.3(2) y
C12 C11 C16 . . 117.7(7) ?
C12 C11 P1 . . 123.2(6) ?
C16 C11 P1 . . 119.0(6) ?
C11 C12 C13 . . 120.7(9) ?
C11 C12 H12 . . 119.6 ?
C13 C12 H12 . . 119.6 ?
C14 C13 C12 . . 120.3(9) ?
C14 C13 H13 . . 119.9 ?
C12 C13 H13 . . 119.9 ?
C15 C14 C13 . . 119.6(9) ?
C15 C14 H14 . . 120.2 ?
C13 C14 H14 . . 120.2 ?
C14 C15 C16 . . 119.7(9) ?
C14 C15 H15 . . 120.2 ?
C16 C15 H15 . . 120.2 ?
C11 C16 C15 . . 121.9(9) ?
C11 C16 H16 . . 119.1 ?
C15 C16 H16 . . 119.1 ?
C26 C21 C22 . . 118.6(7) ?
C26 C21 P1 . . 120.6(5) ?
C22 C21 P1 . . 120.7(5) ?
C23 C22 C21 . . 120.9(7) ?
C23 C22 H22 . . 119.6 ?
C21 C22 H22 . . 119.6 ?
C22 C23 C24 . . 118.8(8) ?
C22 C23 H23 . . 120.6 ?
C24 C23 H23 . . 120.6 ?
C25 C24 C23 . . 121.5(8) ?
C25 C24 H24 . . 119.3 ?
C23 C24 H24 . . 119.3 ?
C24 C25 C26 . . 119.4(8) ?
C24 C25 H25 . . 120.3 ?
C26 C25 H25 . . 120.3 ?
C21 C26 C25 . . 120.9(7) ?
C21 C26 H26 . . 119.6 ?
C25 C26 H26 . . 119.6 ?
C31 P2 C41 . . 106.4(3) ?
C31 P2 C20 . . 104.4(3) ?
C41 P2 C20 . . 105.4(3) ?
C31 P2 Ag1 . 3_565 113.2(2) ?
C41 P2 Ag1 . 3_565 111.1(2) ?
C20 P2 Ag1 . 3_565 115.6(2) ?
P2 C20 P1 . . 112.0(3) ?
P2 C20 H20A . . 109.2 ?
P1 C20 H20A . . 109.2 ?
P2 C20 H20B . . 109.2 ?
P1 C20 H20B . . 109.2 ?
H20A C20 H20B . . 107.9 ?
C32 C31 C36 . . 118.5(7) ?
C32 C31 P2 . . 119.7(6) ?
C36 C31 P2 . . 121.5(6) ?
C31 C32 C33 . . 120.7(8) ?
C31 C32 H32 . . 119.6 ?
C33 C32 H32 . . 119.6 ?
C34 C33 C32 . . 119.4(8) ?
C34 C33 H33 . . 120.3 ?
C32 C33 H33 . . 120.3 ?
C35 C34 C33 . . 120.3(8) ?
C35 C34 H34 . . 119.8 ?
C33 C34 H34 . . 119.8 ?
C34 C35 C36 . . 120.6(8) ?
C34 C35 H35 . . 119.7 ?
C36 C35 H35 . . 119.7 ?
C35 C36 C31 . . 120.4(8) ?
C35 C36 H36 . . 119.8 ?
C31 C36 H36 . . 119.8 ?
C42 C41 C46 . . 118.7(7) ?
C42 C41 P2 . . 119.0(6) ?
C46 C41 P2 . . 121.7(6) ?
C41 C42 C43 . . 119.9(9) ?
C41 C42 H42 . . 120.1 ?
C43 C42 H42 . . 120.1 ?
C44 C43 C42 . . 121.6(10) ?
C44 C43 H43 . . 119.2 ?
C42 C43 H43 . . 119.2 ?
C43 C44 C45 . . 119.4(9) ?
C43 C44 H44 . . 120.3 ?
C45 C44 H44 . . 120.3 ?
C44 C45 C46 . . 120.2(10) ?
C44 C45 H45 . . 119.9 ?
C46 C45 H45 . . 119.9 ?
C41 C46 C45 . . 120.2(9) ?
C41 C46 H46 . . 119.9 ?
C45 C46 H46 . . 119.9 ?
C2 C1 H1A . . 109.5 ?
C2 C1 H1B . . 109.5 ?
H1A C1 H1B . . 109.5 ?
C2 C1 H1C . . 109.5 ?
H1A C1 H1C . . 109.5 ?
H1B C1 H1C . . 109.5 ?
N1 C2 C1 . . 178.3(13) ?
O13 Cl1 O12 . . 111.6(5) ?
O13 Cl1 O14 . . 105.1(7) ?
O12 Cl1 O14 . . 108.1(5) ?
O13 Cl1 O11 . . 110.2(5) ?
O12 Cl1 O11 . . 112.2(4) ?
O14 Cl1 O11 . . 109.3(5) ?

loop_
_geom_bond_atom_site_label_1
_geom_bond_atom_site_label_2
_geom_bond_site_symmetry_2
_geom_bond_distance
_geom_bond_publ_flag
Ag1 P1 . 2.4081(18) y
Ag1 P2 3_565 2.4097(18) y
Ag1 Ag1 3_565 3.0581(12) y
P1 C21 . 1.806(7) y
P1 C11 . 1.820(7) y
P1 C20 . 1.836(6) y
C11 C12 . 1.362(10) ?
C11 C16 . 1.368(9) ?
C12 C13 . 1.381(11) ?
C12 H12 . 0.93 ?
C13 C14 . 1.376(13) ?
C13 H13 . 0.93 ?
C14 C15 . 1.337(13) ?
C14 H14 . 0.93 ?
C15 C16 . 1.387(12) ?
C15 H15 . 0.93 ?
C16 H16 . 0.93 ?
C21 C26 . 1.378(9) ?
C21 C22 . 1.391(9) ?
C22 C23 . 1.377(10) ?
C22 H22 . 0.93 ?
C23 C24 . 1.380(11) ?
C23 H23 . 0.93 ?
C24 C25 . 1.359(11) ?
C24 H24 . 0.93 ?
C25 C26 . 1.381(10) ?
C25 H25 . 0.93 ?
C26 H26 . 0.93 ?
P2 C31 . 1.808(7) ?
P2 C41 . 1.823(7) ?
P2 C20 . 1.826(6) ?
P2 Ag1 3_565 2.4097(18) ?
C20 H20A . 0.97 ?
C20 H20B . 0.97 ?
C31 C32 . 1.377(10) ?
C31 C36 . 1.392(10) ?
C32 C33 . 1.395(10) ?
C32 H32 . 0.93 ?
C33 C34 . 1.367(12) ?
C33 H33 . 0.93 ?
C34 C35 . 1.366(12) ?
C34 H34 . 0.93 ?
C35 C36 . 1.371(11) ?
C35 H35 . 0.93 ?
C36 H36 . 0.93 ?
C41 C42 . 1.367(10) ?
C41 C46 . 1.374(10) ?
C42 C43 . 1.390(11) ?
C42 H42 . 0.93 ?
C43 C44 . 1.326(13) ?
C43 H43 . 0.93 ?
C44 C45 . 1.368(13) ?
C44 H44 . 0.93 ?
C45 C46 . 1.388(11) ?
C45 H45 . 0.93 ?
C46 H46 . 0.93 ?
N1 C2 . 1.123(12) ?
C1 C2 . 1.422(14) ?
C1 H1A . 0.96 ?
C1 H1B . 0.96 ?
C1 H1C . 0.96 ?
Cl1 O13 . 1.383(7) ?
Cl1 O12 . 1.402(6) ?
Cl1 O14 . 1.402(8) ?
Cl1 O11 . 1.406(6) ?

loop_
_geom_torsion_atom_site_label_1
_geom_torsion_atom_site_label_2
_geom_torsion_atom_site_label_3
_geom_torsion_atom_site_label_4
_geom_torsion_site_symmetry_1
_geom_torsion
Ag1 Ag1 P1 C21 3_565 -93.2(2)
Ag1 Ag1 P1 C11 3_565 148.8(2)
Ag1 Ag1 P1 C20 3_565 29.8(2)
C21 P1 C11 C12 . 140.8(7)
C20 P1 C11 C12 . 30.1(7)
Ag1 P1 C11 C12 . -92.8(6)
C21 P1 C11 C16 . -42.8(7)
C20 P1 C11 C16 . -153.4(6)
Ag1 P1 C11 C16 . 83.7(6)
C16 C11 C12 C13 . 0.6(13)
P1 C11 C12 C13 . 177.2(7)
C11 C12 C13 C14 . 1.7(15)
C12 C13 C14 C15 . -3.4(16)
C13 C14 C15 C16 . 2.6(16)
C12 C11 C16 C15 . -1.4(13)
P1 C11 C16 C15 . -178.1(7)
C14 C15 C16 C11 . -0.2(16)
C11 P1 C21 C26 . 132.7(6)
C20 P1 C21 C26 . -117.1(6)
Ag1 P1 C21 C26 . 9.1(7)
C11 P1 C21 C22 . -45.0(6)
C20 P1 C21 C22 . 65.2(6)
Ag1 P1 C21 C22 . -168.6(5)
C26 C21 C22 C23 . -0.5(11)
P1 C21 C22 C23 . 177.3(6)
C21 C22 C23 C24 . -0.6(12)
C22 C23 C24 C25 . 1.3(13)
C23 C24 C25 C26 . -1.0(13)
C22 C21 C26 C25 . 0.9(11)
P1 C21 C26 C25 . -176.9(6)
C24 C25 C26 C21 . -0.2(12)
C31 P2 C20 P1 . -78.0(4)
C41 P2 C20 P1 . 170.2(3)
Ag1 P2 C20 P1 3_565 47.0(4)
C21 P1 C20 P2 . 77.6(4)
C11 P1 C20 P2 . -174.7(3)
Ag1 P1 C20 P2 . -51.5(4)
C41 P2 C31 C32 . -126.4(6)
C20 P2 C31 C32 . 122.4(6)
Ag1 P2 C31 C32 3_565 -4.1(6)
C41 P2 C31 C36 . 58.8(6)
C20 P2 C31 C36 . -52.4(6)
Ag1 P2 C31 C36 3_565 -178.9(5)
C36 C31 C32 C33 . -0.1(11)
P2 C31 C32 C33 . -175.1(6)
C31 C32 C33 C34 . 1.4(12)
C32 C33 C34 C35 . -1.9(13)
C33 C34 C35 C36 . 1.1(13)
C34 C35 C36 C31 . 0.3(12)
C32 C31 C36 C35 . -0.8(11)
P2 C31 C36 C35 . 174.1(6)
C31 P2 C41 C42 . 43.8(7)
C20 P2 C41 C42 . 154.3(6)
Ag1 P2 C41 C42 3_565 -79.8(6)
C31 P2 C41 C46 . -144.9(7)
C20 P2 C41 C46 . -34.4(8)
Ag1 P2 C41 C46 3_565 91.5(7)
C46 C41 C42 C43 . -0.7(12)
P2 C41 C42 C43 . 170.9(7)
C41 C42 C43 C44 . -0.1(15)
C42 C43 C44 C45 . 1.2(16)
C43 C44 C45 C46 . -1.5(17)
C42 C41 C46 C45 . 0.4(13)
P2 C41 C46 C45 . -170.9(7)
C44 C45 C46 C41 . 0.7(16)
